data_4036771
loop_
_publ_author_name
'Malassis, Julien'
'Bartlett, Nathan'
'Hands, Kane'
'Selby, Matthew D.'
'Linclau, Bruno'

_publ_section_title
;
 Total Synthesis of (-)-Luminacin D.
;
_journal_issue 9
_journal_name_full 'The Journal of organic chemistry'
_journal_page_first 3818
_journal_page_last 3837
_journal_paper_doi 10.1021/acs.joc.6b00489
_journal_volume 81
_journal_year 2016
_chemical_absolute_configuration ad
_chemical_formula_moiety 'C13 H25 Br O4'
_chemical_formula_sum 'C13 H25 Br O4'
_chemical_formula_weight 325.24
_space_group_crystal_system triclinic
_space_group_IT_number 1
_space_group_name_Hall 'P 1'
_space_group_name_H-M_alt 'P 1'
_atom_sites_solution_hydrogens mixed
_atom_sites_solution_primary direct
_audit_creation_date 2014-11-24
_audit_creation_method
;
Olex2 1.2-alpha
(compiled 2014.11.21 svn.r3092 for OlexSys, GUI svn.r4949)
;
_cell_angle_alpha 66.516(9)
_cell_angle_beta 73.360(6)
_cell_angle_gamma 87.831(6)
_cell_formula_units_Z 1
_cell_length_a 6.0963(3)
_cell_length_b 8.7014(8)
_cell_length_c 8.7050(8)
_cell_measurement_reflns_used 2489
_cell_measurement_temperature 100(2)
_cell_measurement_theta_max 30.2200
_cell_measurement_theta_min 2.5540
_cell_volume 404.25(7)
_computing_cell_refinement
'CrysAlisPro, Agilent Technologies, Version 1.171.37.35 (release 13-08-2014 CrysAlis171 .NET) (compiled Aug 13 2014,18:06:01)'
_computing_data_collection 'CrystalClear-SM Expert 3.1 b27 (Rigaku, 2013)'
_computing_data_reduction
'CrysAlisPro, Agilent Technologies, Version 1.171.37.35 (release 13-08-2014 CrysAlis171 .NET) (compiled Aug 13 2014,18:06:01)'
_computing_molecular_graphics 'Olex2 (Dolomanov et al., 2009)'
_computing_publication_material 'Olex2 (Dolomanov et al., 2009)'
_computing_structure_refinement 'ShelXL (Sheldrick, 2008)'
_computing_structure_solution 'ShelXT (Sheldrick, 2008)'
_diffrn_ambient_temperature 100(2)
_diffrn_detector 'CCD area detector'
_diffrn_detector_area_resol_mean 28.5714
_diffrn_detector_type 'Rigaku HG Saturn724+ (2x2 bin mode)'
_diffrn_measured_fraction_theta_full 0.998
_diffrn_measured_fraction_theta_max 0.880
_diffrn_measurement_details
;
#__ type_ start__ end____ width___ exp.time_
  1 omega  -96.00   44.00   1.0000   10.0000
omega____ theta____ kappa____ phi______ frames
    -      -19.0000    0.0000 -180.0000 140

#__ type_ start__ end____ width___ exp.time_
  2 omega  -97.00   20.00   1.0000   10.0000
omega____ theta____ kappa____ phi______ frames
    -      -19.0000  -72.0000    0.0000 117

#__ type_ start__ end____ width___ exp.time_
  3 omega  -76.00   20.00   1.0000   10.0000
omega____ theta____ kappa____ phi______ frames
    -      -19.0000  -72.0000 -180.0000 96

#__ type_ start__ end____ width___ exp.time_
  4 omega  -41.00  -24.00   1.0000   10.0000
omega____ theta____ kappa____ phi______ frames
    -      -19.0000   72.0000  -30.0000 17

#__ type_ start__ end____ width___ exp.time_
  5 omega  -23.00   -6.00   1.0000   10.0000
omega____ theta____ kappa____ phi______ frames
    -      -19.0000   36.0000  150.0000 17

#__ type_ start__ end____ width___ exp.time_
  6 omega  -31.00  -20.00   1.0000   10.0000
omega____ theta____ kappa____ phi______ frames
    -      -19.0000   72.0000  150.0000 11
;
_diffrn_measurement_device 'four-circle \k diffractometer'
_diffrn_measurement_device_type 'Rigaku AFC12 FRE-HF'
_diffrn_measurement_method 'profile data from \w-scans'
_diffrn_measurement_specimen_support 'MiTeGen MicroMesh'
_diffrn_orient_matrix_UB_11 -0.0013379000
_diffrn_orient_matrix_UB_12 -0.0475866000
_diffrn_orient_matrix_UB_13 -0.0496381000
_diffrn_orient_matrix_UB_21 -0.1021235000
_diffrn_orient_matrix_UB_22 -0.0470550000
_diffrn_orient_matrix_UB_23 0.0636313000
_diffrn_orient_matrix_UB_31 -0.0665377000
_diffrn_orient_matrix_UB_32 0.0589950000
_diffrn_orient_matrix_UB_33 -0.0462334000
_diffrn_radiation_collimation 0.3
_diffrn_radiation_monochromator 'Confocal mirrors, HF Varimax'
_diffrn_radiation_probe x-ray
_diffrn_radiation_type MoK\a
_diffrn_radiation_wavelength 0.71073
_diffrn_reflns_av_R_equivalents 0.0338
_diffrn_reflns_av_unetI/netI 0.0550
_diffrn_reflns_Laue_measured_fraction_full 0.998
_diffrn_reflns_Laue_measured_fraction_max 0.880
_diffrn_reflns_limit_h_max 8
_diffrn_reflns_limit_h_min -8
_diffrn_reflns_limit_k_max 11
_diffrn_reflns_limit_k_min -12
_diffrn_reflns_limit_l_max 12
_diffrn_reflns_limit_l_min -10
_diffrn_reflns_number 4082
_diffrn_reflns_point_group_measured_fraction_full 0.723
_diffrn_reflns_point_group_measured_fraction_max 0.595
_diffrn_reflns_theta_full 25.242
_diffrn_reflns_theta_max 30.841
_diffrn_reflns_theta_min 2.562
_diffrn_source 'Rotating Anode'
_diffrn_source_current 55.0
_diffrn_source_power 2.475
_diffrn_source_target Mo
_diffrn_source_type 'Rotating Anode'
_diffrn_source_voltage 45.0
_exptl_absorpt_coefficient_mu 2.547
_exptl_absorpt_correction_T_max 1.00000
_exptl_absorpt_correction_T_min 0.82030
_exptl_absorpt_correction_type multi-scan
_exptl_absorpt_process_details
'CrysAlisPro, Agilent Technologies, Version 1.171.37.35 (release 13-08-2014 CrysAlis171 .NET) (compiled Aug 13 2014,18:06:01) Empirical absorption correction using spherical harmonics, implemented in SCALE3 ABSPACK scaling algorithm.'
_exptl_crystal_colour 'clear colourless'
_exptl_crystal_colour_lustre clear
_exptl_crystal_colour_primary colourless
_exptl_crystal_density_diffrn 1.336
_exptl_crystal_description plate
_exptl_crystal_F_000 170
_exptl_crystal_recrystallization_method
'The material was recrystallised from a mixture of pentane and Et2O by slow evaporation'
_exptl_crystal_size_max 0.11
_exptl_crystal_size_mid 0.05
_exptl_crystal_size_min 0.01
_refine_diff_density_max 1.024
_refine_diff_density_min -0.415
_refine_diff_density_rms 0.090
_refine_ls_abs_structure_details
;
 Classical Flack method preferred over Parsons because s.u. lower.
;
_refine_ls_abs_structure_Flack 0.003(14)
_refine_ls_extinction_method none
_refine_ls_goodness_of_fit_ref 0.982
_refine_ls_hydrogen_treatment mixed
_refine_ls_matrix_type full
_refine_ls_number_parameters 174
_refine_ls_number_reflns 3019
_refine_ls_number_restraints 5
_refine_ls_restrained_S_all 0.981
_refine_ls_R_factor_all 0.0619
_refine_ls_R_factor_gt 0.0486
_refine_ls_shift/su_max 0.000
_refine_ls_shift/su_mean 0.000
_refine_ls_structure_factor_coef Fsqd
_refine_ls_weighting_details 'w=1/[\s^2^(Fo^2^)+(0.0753P)^2^] where P=(Fo^2^+2Fc^2^)/3'
_refine_ls_weighting_scheme calc
_refine_ls_wR_factor_gt 0.1152
_refine_ls_wR_factor_ref 0.1220
_reflns_Friedel_coverage 0.353
_reflns_Friedel_fraction_full 0.448
_reflns_Friedel_fraction_max 0.310
_reflns_number_gt 2470
_reflns_number_total 3019
_reflns_threshold_expression 'I > 2\s(I)'
_cod_data_source_file jo6b00489_si_002.cif
_cod_data_source_block 17a
_cod_original_cell_volume 404.26(6)
_cod_database_code 4036771
_shelx_space_group_comment
;
The symmetry employed for this shelxl refinement is uniquely defined
by the following loop, which should always be used as a source of
symmetry information in preference to the above space-group names.
They are only intended as comments.
;
_diffrn_measurement_device_type2 'Rigaku AFC12 (Right)'
_reflns_odcompleteness_completeness 88.02
_reflns_odcompleteness_iscentric 1
_reflns_odcompleteness_theta 30.77
_olex2_refinement_description
;
1. Fixed Uiso
 At 1.2 times of:
  All C(H) groups, All C(H,H) groups
 At 1.5 times of:
  All C(H,H,H) groups, All C(H,H,H,H,H) groups
2. Restrained distances
 H4-O4
 0.84 with sigma of 0.02
 H3-O3
 0.84 with sigma of 0.02
3.a Ternary CH refined with riding coordinates:
 C7(H7), C10(H10)
3.b Secondary CH2 refined with riding coordinates:
 C8(H8A,H8B), C11(H11A,H11B), C12(H12A,H12B)
3.c Idealised Me refined as rotating group:
 C2(H2A,H2B,H2C), C3(H3A,H3B,H3C), C4(H4A,H4B,H4C), C9(H9A,H9B,H9C), C13(H13A,
 H13B,H13C)
;
_shelx_shelxl_version_number 2014/7
_olex2_date_sample_submission 30/10/14
_olex2_diffrn_ambient_temperature_device 'Oxford Cryosystems'
_olex2_exptl_crystal_mounting_method 'The crystal was mounted on a MITIGEN holder in perfluoroether oil'
_olex2_submission_original_sample_id JM7190-57f2
_olex2_submission_special_instructions 'No special instructions were received'

loop_
_space_group_symop_operation_xyz
'x, y, z'

loop_
_atom_site_label
_atom_site_type_symbol
_atom_site_fract_x
_atom_site_fract_y
_atom_site_fract_z
_atom_site_U_iso_or_equiv
_atom_site_adp_type
_atom_site_occupancy
_atom_site_site_symmetry_order
_atom_site_calc_flag
_atom_site_refinement_flags_posn
Br1 Br 0.29639(6) 0.88901(6) 0.34111(6) 0.0468(2) Uani 1 1 d .
O1 O 0.4651(6) 0.5348(5) 0.6695(5) 0.0223(7) Uani 1 1 d .
O2 O 0.1289(7) 0.4755(6) 0.6367(6) 0.0344(10) Uani 1 1 d .
O3 O 0.3377(6) 0.5329(6) 0.2957(6) 0.0321(9) Uani 1 1 d D
O4 O 0.8638(6) 0.5217(5) 0.4048(5) 0.0274(8) Uani 1 1 d D
C1 C 0.3779(9) 0.4972(7) 0.8603(7) 0.0252(11) Uani 1 1 d .
C2 C 0.2173(9) 0.6244(9) 0.8872(8) 0.0338(13) Uani 1 1 d .
H2A H 0.2711 0.7322 0.7920 0.051 Uiso 1 1 calc GR
H2B H 0.2109 0.6315 0.9956 0.051 Uiso 1 1 calc GR
H2C H 0.0666 0.5913 0.8912 0.051 Uiso 1 1 calc GR
C3 C 0.2669(11) 0.3177(8) 0.9621(9) 0.0368(14) Uani 1 1 d .
H3A H 0.1305 0.3079 0.9314 0.055 Uiso 1 1 calc GR
H3B H 0.2274 0.2902 1.0856 0.055 Uiso 1 1 calc GR
H3C H 0.3729 0.2418 0.9337 0.055 Uiso 1 1 calc GR
C4 C 0.5957(9) 0.5146(8) 0.9037(8) 0.0290(12) Uani 1 1 d .
H4A H 0.6962 0.4329 0.8826 0.043 Uiso 1 1 calc GR
H4B H 0.5588 0.4963 1.0249 0.043 Uiso 1 1 calc GR
H4C H 0.6707 0.6255 0.8314 0.043 Uiso 1 1 calc GR
C5 C 0.3294(8) 0.5203(6) 0.5799(7) 0.0220(10) Uani 1 1 d .
C6 C 0.4692(9) 0.5682(8) 0.3874(7) 0.0261(11) Uani 1 1 d .
C7 C 0.5612(9) 0.7570(7) 0.3018(7) 0.0254(11) Uani 1 1 d .
H7 H 0.6671 0.7722 0.3617 0.030 Uiso 1 1 calc R
C8 C 0.6844(12) 0.8215(8) 0.1098(9) 0.0355(14) Uani 1 1 d .
H8A H 0.5748 0.8243 0.0472 0.043 Uiso 1 1 calc R
H8B H 0.7968 0.7446 0.0892 0.043 Uiso 1 1 calc R
C9 C 0.8057(12) 0.9968(9) 0.0371(10) 0.0457(16) Uani 1 1 d .
H9A H 0.8780 1.0337 -0.0867 0.068 Uiso 1 1 calc GR
H9B H 0.9201 0.9937 0.0943 0.068 Uiso 1 1 calc GR
H9C H 0.6955 1.0734 0.0579 0.068 Uiso 1 1 calc GR
C10 C 0.6749(9) 0.4596(7) 0.3742(7) 0.0263(11) Uani 1 1 d .
H10 H 0.7271 0.4698 0.2528 0.032 Uiso 1 1 calc R
C11 C 0.6092(10) 0.2754(7) 0.4886(8) 0.0292(12) Uani 1 1 d .
H11A H 0.4712 0.2418 0.4714 0.035 Uiso 1 1 calc R
H11B H 0.5728 0.2592 0.6104 0.035 Uiso 1 1 calc R
C12 C 0.7937(12) 0.1616(8) 0.4535(9) 0.0410(15) Uani 1 1 d .
H12A H 0.9353 0.1997 0.4623 0.049 Uiso 1 1 calc R
H12B H 0.8218 0.1705 0.3347 0.049 Uiso 1 1 calc R
C13 C 0.7289(15) -0.0228(9) 0.5808(10) 0.0493(18) Uani 1 1 d .
H13A H 0.8517 -0.0889 0.5538 0.074 Uiso 1 1 calc GR
H13B H 0.5916 -0.0625 0.5699 0.074 Uiso 1 1 calc GR
H13C H 0.7025 -0.0328 0.6987 0.074 Uiso 1 1 calc GR
H3 H 0.200(6) 0.530(12) 0.350(11) 0.074 Uiso 1 1 d DR
H4 H 0.870(16) 0.476(11) 0.507(5) 0.074 Uiso 1 1 d DR

loop_
_atom_site_aniso_label
_atom_site_aniso_U_11
_atom_site_aniso_U_22
_atom_site_aniso_U_33
_atom_site_aniso_U_23
_atom_site_aniso_U_13
_atom_site_aniso_U_12
Br1 0.0402(4) 0.0521(4) 0.0407(3) -0.0134(3) -0.0113(3) 0.0210(3)
O1 0.0114(16) 0.038(2) 0.0178(18) -0.0119(16) -0.0045(14) 0.0007(14)
O2 0.0159(18) 0.064(3) 0.023(2) -0.019(2) -0.0040(16) -0.0035(17)
O3 0.0120(17) 0.063(3) 0.025(2) -0.022(2) -0.0047(16) -0.0006(17)
O4 0.0126(17) 0.039(2) 0.027(2) -0.0097(18) -0.0056(16) -0.0022(15)
C1 0.017(2) 0.040(3) 0.016(2) -0.011(2) -0.002(2) 0.000(2)
C2 0.018(3) 0.061(4) 0.029(3) -0.026(3) -0.006(2) 0.011(2)
C3 0.034(3) 0.043(3) 0.027(3) -0.006(3) -0.008(3) -0.008(3)
C4 0.022(3) 0.046(3) 0.023(3) -0.016(2) -0.008(2) 0.002(2)
C5 0.014(2) 0.033(3) 0.020(3) -0.011(2) -0.007(2) 0.0030(19)
C6 0.013(2) 0.048(3) 0.021(3) -0.018(2) -0.005(2) -0.002(2)
C7 0.018(2) 0.035(3) 0.022(3) -0.011(2) -0.006(2) 0.006(2)
C8 0.034(3) 0.040(3) 0.028(3) -0.010(3) -0.009(3) 0.003(3)
C9 0.044(4) 0.047(4) 0.038(4) -0.009(3) -0.012(3) 0.000(3)
C10 0.017(2) 0.042(3) 0.022(3) -0.016(2) -0.005(2) -0.001(2)
C11 0.021(3) 0.037(3) 0.028(3) -0.012(2) -0.006(2) -0.001(2)
C12 0.033(3) 0.042(4) 0.034(3) -0.010(3) 0.004(3) -0.002(3)
C13 0.055(5) 0.040(4) 0.042(4) -0.016(3) 0.002(4) -0.001(3)

loop_
_atom_type_symbol
_atom_type_description
_atom_type_scat_dispersion_real
_atom_type_scat_dispersion_imag
_atom_type_scat_source
C C 0.0033 0.0016 'International Tables Vol C Tables 4.2.6.8 and 6.1.1.4'
H H 0.0000 0.0000 'International Tables Vol C Tables 4.2.6.8 and 6.1.1.4'
Br Br -0.2901 2.4595 'International Tables Vol C Tables 4.2.6.8 and 6.1.1.4'
O O 0.0106 0.0060 'International Tables Vol C Tables 4.2.6.8 and 6.1.1.4'

loop_
_geom_angle_atom_site_label_1
_geom_angle_atom_site_label_2
_geom_angle_atom_site_label_3
_geom_angle
C5 O1 C1 122.3(4)
C6 O3 H3 107(7)
C10 O4 H4 115(7)
O1 C1 C2 109.3(5)
O1 C1 C3 110.0(4)
O1 C1 C4 102.3(4)
C2 C1 C3 112.7(5)
C2 C1 C4 111.6(5)
C4 C1 C3 110.4(5)
C1 C2 H2A 109.5
C1 C2 H2B 109.5
C1 C2 H2C 109.5
H2A C2 H2B 109.5
H2A C2 H2C 109.5
H2B C2 H2C 109.5
C1 C3 H3A 109.5
C1 C3 H3B 109.5
C1 C3 H3C 109.5
H3A C3 H3B 109.5
H3A C3 H3C 109.5
H3B C3 H3C 109.5
C1 C4 H4A 109.5
C1 C4 H4B 109.5
C1 C4 H4C 109.5
H4A C4 H4B 109.5
H4A C4 H4C 109.5
H4B C4 H4C 109.5
O1 C5 C6 109.8(4)
O2 C5 O1 126.5(5)
O2 C5 C6 123.6(5)
O3 C6 C5 110.9(4)
O3 C6 C7 111.7(5)
O3 C6 C10 104.8(4)
C5 C6 C7 109.6(4)
C5 C6 C10 110.7(4)
C10 C6 C7 109.1(4)
Br1 C7 H7 108.4
C6 C7 Br1 107.7(3)
C6 C7 H7 108.4
C8 C7 Br1 109.4(4)
C8 C7 C6 114.3(5)
C8 C7 H7 108.4
C7 C8 H8A 109.0
C7 C8 H8B 109.0
C7 C8 C9 112.7(6)
H8A C8 H8B 107.8
C9 C8 H8A 109.0
C9 C8 H8B 109.0
C8 C9 H9A 109.5
C8 C9 H9B 109.5
C8 C9 H9C 109.5
H9A C9 H9B 109.5
H9A C9 H9C 109.5
H9B C9 H9C 109.5
O4 C10 C6 111.8(4)
O4 C10 H10 106.6
O4 C10 C11 111.8(4)
C6 C10 H10 106.6
C11 C10 C6 112.9(4)
C11 C10 H10 106.6
C10 C11 H11A 108.7
C10 C11 H11B 108.7
C10 C11 C12 114.2(5)
H11A C11 H11B 107.6
C12 C11 H11A 108.7
C12 C11 H11B 108.7
C11 C12 H12A 109.0
C11 C12 H12B 109.0
C11 C12 C13 112.9(6)
H12A C12 H12B 107.8
C13 C12 H12A 109.0
C13 C12 H12B 109.0
C12 C13 H13A 109.5
C12 C13 H13B 109.5
C12 C13 H13C 109.5
H13A C13 H13B 109.5
H13A C13 H13C 109.5
H13B C13 H13C 109.5

loop_
_geom_bond_atom_site_label_1
_geom_bond_atom_site_label_2
_geom_bond_distance
Br1 C7 1.975(5)
O1 C1 1.491(6)
O1 C5 1.328(6)
O2 C5 1.194(6)
O3 C6 1.398(6)
O3 H3 0.84(2)
O4 C10 1.424(6)
O4 H4 0.83(2)
C1 C2 1.494(8)
C1 C3 1.522(8)
C1 C4 1.509(7)
C2 H2A 0.9600
C2 H2B 0.9600
C2 H2C 0.9600
C3 H3A 0.9600
C3 H3B 0.9600
C3 H3C 0.9600
C4 H4A 0.9600
C4 H4B 0.9600
C4 H4C 0.9600
C5 C6 1.536(7)
C6 C7 1.556(8)
C6 C10 1.547(7)
C7 H7 0.9800
C7 C8 1.496(8)
C8 H8A 0.9700
C8 H8B 0.9700
C8 C9 1.524(9)
C9 H9A 0.9600
C9 H9B 0.9600
C9 H9C 0.9600
C10 H10 0.9800
C10 C11 1.506(8)
C11 H11A 0.9700
C11 H11B 0.9700
C11 C12 1.517(9)
C12 H12A 0.9700
C12 H12B 0.9700
C12 C13 1.529(10)
C13 H13A 0.9600
C13 H13B 0.9600
C13 H13C 0.9600

loop_
_geom_hbond_atom_site_label_D
_geom_hbond_atom_site_label_H
_geom_hbond_atom_site_label_A
_geom_hbond_distance_DH
_geom_hbond_distance_HA
_geom_hbond_distance_DA
_geom_hbond_angle_DHA
_geom_hbond_site_symmetry_A
O3 H3 O4 0.84(2) 1.96(4) 2.763(5) 160(9) 1_455
O4 H4 O2 0.83(2) 2.18(7) 2.832(5) 135(8) 1_655
